data_2014634
loop_
_publ_author_name
' Zhi-Min Jin '
' Nan Shun '
' Ya-Ping L\"u '
' Mao-Lin Hu '
'Liang Shen'

_publ_section_title
;
 Bis(2-amino-6-methylpyridinium) tetrachlorozincate(II)
;
_journal_issue 1
_journal_name_full 'Acta Crystallographica Section C'
_journal_page_first m43
_journal_page_last m45
_journal_paper_doi 10.1107/S0108270104030458
_journal_volume 61
_journal_year 2005
_chemical_formula_iupac '(C6 H9 N2)2 [Zn Cl4]'
_chemical_formula_moiety '2C6 H9 N2 +, Cl4 Zn 2-'
_chemical_formula_sum 'C12 H18 Cl4 N4 Zn'
_chemical_formula_weight 425.49
_chemical_name_systematic
;
Bis(2-amino-6-methylpyridinium) tetrachlorozincate(II)
;
_space_group_IT_number 2
_symmetry_cell_setting triclinic
_symmetry_space_group_name_Hall '-P 1'
_symmetry_space_group_name_H-M 'P -1'
_atom_sites_solution_hydrogens geom
_atom_sites_solution_primary direct
_atom_sites_solution_secondary difmap
_audit_creation_method SHELXL-97
_cell_angle_alpha 81.177(2)
_cell_angle_beta 79.128(2)
_cell_angle_gamma 89.983(2)
_cell_formula_units_Z 2
_cell_length_a 7.6642(8)
_cell_length_b 7.9235(8)
_cell_length_c 15.6651(16)
_cell_measurement_reflns_used 39
_cell_measurement_temperature 273(2)
_cell_measurement_theta_max 14.94
_cell_measurement_theta_min 2.78
_cell_volume 922.77(16)
_computing_cell_refinement SMART
_computing_data_collection 'SMART (Bruker, 2000)'
_computing_data_reduction 'SAINT (Bruker, 2000)'
_computing_molecular_graphics
;
ORTEPIII for Windows (Farrugia, 1997) and SHELXTL
;
_computing_publication_material SHELXTL
_computing_structure_refinement 'SHELXL97 (Sheldrick, 1997)'
_computing_structure_solution 'SHELXTL (Bruker, 2000)'
_diffrn_ambient_temperature 273(2)
_diffrn_measured_fraction_theta_full 0.981
_diffrn_measured_fraction_theta_max 0.981
_diffrn_measurement_device_type 'Bruker Smart Apex CCD area detector'
_diffrn_measurement_method '\f and \w scans'
_diffrn_radiation_monochromator graphite
_diffrn_radiation_source 'fine-focus sealed tube'
_diffrn_radiation_type MoK\a
_diffrn_radiation_wavelength 0.71073
_diffrn_reflns_av_R_equivalents 0.0122
_diffrn_reflns_av_sigmaI/netI 0.0264
_diffrn_reflns_limit_h_max 8
_diffrn_reflns_limit_h_min -9
_diffrn_reflns_limit_k_max 9
_diffrn_reflns_limit_k_min -9
_diffrn_reflns_limit_l_max 18
_diffrn_reflns_limit_l_min -14
_diffrn_reflns_number 4948
_diffrn_reflns_theta_full 25.23
_diffrn_reflns_theta_max 25.23
_diffrn_reflns_theta_min 2.60
_exptl_absorpt_coefficient_mu 1.907
_exptl_absorpt_correction_T_max 0.776
_exptl_absorpt_correction_T_min 0.654
_exptl_absorpt_correction_type multi-scan
_exptl_absorpt_process_details '(SADABS; Bruker, 2000)'
_exptl_crystal_colour colorless
_exptl_crystal_density_diffrn 1.531
_exptl_crystal_density_method 'not measured'
_exptl_crystal_description block
_exptl_crystal_F_000 432.0
_exptl_crystal_size_max 0.37
_exptl_crystal_size_mid 0.19
_exptl_crystal_size_min 0.14
_refine_diff_density_max 0.395
_refine_diff_density_min -0.286
_refine_ls_extinction_method none
_refine_ls_goodness_of_fit_ref 1.055
_refine_ls_hydrogen_treatment constr
_refine_ls_matrix_type full
_refine_ls_number_parameters 192
_refine_ls_number_reflns 3272
_refine_ls_number_restraints 0
_refine_ls_restrained_S_all 1.055
_refine_ls_R_factor_all 0.0396
_refine_ls_R_factor_gt 0.0333
_refine_ls_shift/su_max 0.001
_refine_ls_shift/su_mean 0.000
_refine_ls_structure_factor_coef Fsqd
_refine_ls_weighting_details 'calc w=1/[\s^2^(Fo^2^)+(0.0457P)^2^+0.1635P] where P=(Fo^2^+2Fc^2^)/3'
_refine_ls_weighting_scheme calc
_refine_ls_wR_factor_gt 0.0832
_refine_ls_wR_factor_ref 0.0872
_reflns_number_gt 2791
_reflns_number_total 3335
_reflns_threshold_expression I>2\s(I)
_cod_data_source_file dn1068.cif
_cod_data_source_block I
_cod_original_formula_sum 'C12 H18 Cl4 N4 Zn1'
_cod_database_code 2014634
_cod_database_fobs_code 2014634

loop_
_symmetry_equiv_pos_as_xyz
'x, y, z'
'-x, -y, -z'

loop_
_atom_site_label
_atom_site_fract_x
_atom_site_fract_y
_atom_site_fract_z
_atom_site_U_iso_or_equiv
_atom_site_adp_type
_atom_site_calc_flag
_atom_site_refinement_flags
_atom_site_occupancy
_atom_site_disorder_assembly
_atom_site_disorder_group
_atom_site_type_symbol
Cl1 0.62077(14) 0.03528(12) 0.34772(7) 0.0989(4) Uani d . 1 . . Cl
Cl2 1.04628(10) 0.29249(13) 0.29792(6) 0.0781(3) Uani d . 1 . . Cl
Cl3 0.93550(11) 0.04961(12) 0.13449(6) 0.0789(3) Uani d . 1 . . Cl
Cl4 0.67477(11) 0.42709(9) 0.18962(5) 0.0620(2) Uani d . 1 . . Cl
Zn 0.81829(4) 0.19389(4) 0.24287(2) 0.04909(13) Uani d . 1 . . Zn
N1 0.8096(3) 0.4174(3) 0.46278(16) 0.0539(6) Uani d . 1 . . N
H1 0.8664 0.3668 0.4216 0.065 Uiso calc R 1 . . H
N2 0.8056(4) 0.6540(3) 0.35723(17) 0.0749(8) Uani d . 1 . . N
H21 0.8616 0.5979 0.3182 0.090 Uiso calc R 1 . . H
H22 0.7771 0.7578 0.3421 0.090 Uiso calc R 1 . . H
C1 0.7634(4) 0.5805(4) 0.44064(19) 0.0526(7) Uani d . 1 . . C
C2 0.6738(4) 0.6628(4) 0.5087(2) 0.0565(7) Uani d . 1 . . C
H2 0.6400 0.7755 0.4968 0.068 Uiso calc R 1 . . H
C3 0.6375(4) 0.5766(4) 0.5913(2) 0.0655(8) Uani d . 1 . . C
H3A 0.5796 0.6316 0.6365 0.079 Uiso calc R 1 . . H
C4 0.6843(4) 0.4080(4) 0.6109(2) 0.0672(8) Uani d . 1 . . C
H4 0.6554 0.3502 0.6683 0.081 Uiso calc R 1 . . H
C5 0.7724(4) 0.3280(4) 0.5456(2) 0.0606(8) Uani d . 1 . . C
C6 0.8322(5) 0.1475(4) 0.5559(3) 0.0832(10) Uani d . 1 . . C
H6A 0.7794 0.0853 0.5188 0.125 Uiso calc R 1 . . H
H6B 0.7962 0.0948 0.6162 0.125 Uiso calc R 1 . . H
H6C 0.9593 0.1466 0.5394 0.125 Uiso calc R 1 . . H
N3 0.6018(3) 0.2936(3) 0.01523(16) 0.0529(6) Uani d . 1 . . N
H3 0.6432 0.3348 0.0554 0.064 Uiso calc R 1 . . H
N4 0.3409(4) 0.2346(4) 0.1155(2) 0.0832(9) Uani d . 1 . . N
H41 0.3897 0.2751 0.1535 0.100 Uiso calc R 1 . . H
H42 0.2327 0.1960 0.1297 0.100 Uiso calc R 1 . . H
C7 0.4326(4) 0.2317(3) 0.0348(2) 0.0552(7) Uani d . 1 . . C
C8 0.3651(4) 0.1688(4) -0.0312(2) 0.0620(8) Uani d . 1 . . C
H8 0.2486 0.1264 -0.0206 0.074 Uiso calc R 1 . . H
C9 0.4715(5) 0.1702(4) -0.1108(2) 0.0696(9) Uani d . 1 . . C
H9 0.4267 0.1288 -0.1551 0.084 Uiso calc R 1 . . H
C10 0.6461(5) 0.2323(4) -0.1277(2) 0.0683(8) Uani d . 1 . . C
H10 0.7177 0.2307 -0.1825 0.082 Uiso calc R 1 . . H
C11 0.7114(4) 0.2948(4) -0.0644(2) 0.0556(7) Uani d . 1 . . C
C12 0.8956(4) 0.3660(5) -0.0732(2) 0.0762(9) Uani d . 1 . . C
H12A 0.9646 0.3512 -0.1293 0.114 Uiso calc R 1 . . H
H12B 0.9498 0.3070 -0.0271 0.114 Uiso calc R 1 . . H
H12C 0.8908 0.4855 -0.0687 0.114 Uiso calc R 1 . . H

loop_
_atom_site_aniso_label
_atom_site_aniso_U_11
_atom_site_aniso_U_22
_atom_site_aniso_U_33
_atom_site_aniso_U_12
_atom_site_aniso_U_13
_atom_site_aniso_U_23
Cl1 0.0849(7) 0.0693(6) 0.1105(8) 0.0064(5) 0.0310(5) 0.0249(5)
Cl2 0.0510(4) 0.1244(7) 0.0711(5) 0.0065(4) -0.0133(4) -0.0512(5)
Cl3 0.0546(5) 0.0959(6) 0.0971(6) 0.0014(4) -0.0042(4) -0.0614(5)
Cl4 0.0708(5) 0.0528(4) 0.0609(5) 0.0095(3) -0.0109(4) -0.0068(3)
Zn 0.0445(2) 0.0515(2) 0.0500(2) 0.00078(14) -0.00280(14) -0.01168(15)
N1 0.0515(14) 0.0550(14) 0.0563(15) 0.0033(11) -0.0031(11) -0.0208(12)
N2 0.096(2) 0.0630(16) 0.0596(17) 0.0064(15) 0.0002(14) -0.0100(13)
C1 0.0506(16) 0.0547(16) 0.0544(17) -0.0010(13) -0.0083(13) -0.0170(14)
C2 0.0553(17) 0.0560(16) 0.0625(19) 0.0052(13) -0.0112(14) -0.0228(15)
C3 0.0567(18) 0.085(2) 0.061(2) 0.0088(16) -0.0092(15) -0.0354(18)
C4 0.067(2) 0.083(2) 0.0510(18) 0.0000(17) -0.0092(15) -0.0112(17)
C5 0.0512(17) 0.0638(18) 0.068(2) -0.0031(14) -0.0151(15) -0.0087(16)
C6 0.080(2) 0.063(2) 0.102(3) 0.0045(18) -0.015(2) -0.002(2)
N3 0.0471(14) 0.0543(13) 0.0586(15) -0.0004(11) -0.0104(11) -0.0122(11)
N4 0.0521(16) 0.100(2) 0.095(2) -0.0093(15) 0.0129(15) -0.0417(18)
C7 0.0442(16) 0.0484(15) 0.072(2) 0.0054(12) -0.0073(14) -0.0109(14)
C8 0.0484(17) 0.0544(17) 0.087(2) 0.0055(14) -0.0254(17) -0.0074(16)
C9 0.079(2) 0.071(2) 0.066(2) 0.0025(17) -0.0382(18) -0.0024(17)
C10 0.072(2) 0.083(2) 0.0477(17) 0.0007(17) -0.0140(15) -0.0002(16)
C11 0.0489(16) 0.0550(16) 0.0588(18) 0.0021(13) -0.0084(14) 0.0014(14)
C12 0.057(2) 0.088(2) 0.076(2) -0.0113(17) -0.0034(16) -0.0011(19)

loop_
_atom_type_symbol
_atom_type_description
_atom_type_scat_dispersion_real
_atom_type_scat_dispersion_imag
_atom_type_scat_source
C C 0.0033 0.0016 'International Tables Vol C Tables 4.2.6.8 and 6.1.1.4'
H H 0.0000 0.0000 'International Tables Vol C Tables 4.2.6.8 and 6.1.1.4'
N N 0.0061 0.0033 'International Tables Vol C Tables 4.2.6.8 and 6.1.1.4'
O O 0.0106 0.0060 'International Tables Vol C Tables 4.2.6.8 and 6.1.1.4'
Cl Cl 0.1484 0.1585 'International Tables Vol C Tables 4.2.6.8 and 6.1.1.4'
Zn Zn 0.2839 1.4301 'International Tables Vol C Tables 4.2.6.8 and 6.1.1.4'

loop_
_geom_angle_atom_site_label_1
_geom_angle_atom_site_label_2
_geom_angle_atom_site_label_3
_geom_angle
_geom_angle_publ_flag
Cl1 Zn Cl3 112.41(4) y
Cl1 Zn Cl2 111.75(4) y
Cl3 Zn Cl2 107.77(3) y
Cl1 Zn Cl4 107.17(3) y
Cl3 Zn Cl4 110.74(4) y
Cl2 Zn Cl4 106.88(3) y
C1 N1 C5 124.4(2) ?
C1 N1 H1 117.8 ?
C5 N1 H1 117.8 ?
C1 N2 H21 120.0 ?
C1 N2 H22 120.0 ?
H21 N2 H22 120.0 ?
N2 C1 N1 118.9(3) ?
N2 C1 C2 123.9(3) ?
N1 C1 C2 117.2(3) ?
C3 C2 C1 119.1(3) ?
C3 C2 H2 120.4 ?
C1 C2 H2 120.4 ?
C2 C3 C4 121.8(3) ?
C2 C3 H3A 119.1 ?
C4 C3 H3A 119.1 ?
C5 C4 C3 119.4(3) ?
C5 C4 H4 120.3 ?
C3 C4 H4 120.3 ?
C4 C5 N1 118.0(3) ?
C4 C5 C6 125.9(3) ?
N1 C5 C6 116.1(3) ?
C5 C6 H6A 109.5 ?
C5 C6 H6B 109.5 ?
H6A C6 H6B 109.5 ?
C5 C6 H6C 109.5 ?
H6A C6 H6C 109.5 ?
H6B C6 H6C 109.5 ?
C7 N3 C11 123.9(3) ?
C7 N3 H3 118.0 ?
C11 N3 H3 118.0 ?
C7 N4 H41 120.0 ?
C7 N4 H42 120.0 ?
H41 N4 H42 120.0 ?
N4 C7 N3 118.1(3) ?
N4 C7 C8 124.2(3) ?
N3 C7 C8 117.8(3) ?
C9 C8 C7 119.1(3) ?
C9 C8 H8 120.4 ?
C7 C8 H8 120.4 ?
C8 C9 C10 121.3(3) ?
C8 C9 H9 119.4 ?
C10 C9 H9 119.4 ?
C11 C10 C9 119.8(3) ?
C11 C10 H10 120.1 ?
C9 C10 H10 120.1 ?
C10 C11 N3 118.1(3) ?
C10 C11 C12 125.8(3) ?
N3 C11 C12 116.1(3) ?
C11 C12 H12A 109.5 ?
C11 C12 H12B 109.5 ?
H12A C12 H12B 109.5 ?
C11 C12 H12C 109.5 ?
H12A C12 H12C 109.5 ?
H12B C12 H12C 109.5 ?

loop_
_geom_bond_atom_site_label_1
_geom_bond_atom_site_label_2
_geom_bond_site_symmetry_2
_geom_bond_distance
_geom_bond_publ_flag
Cl1 Zn . 2.2358(9) y
Cl2 Zn . 2.2767(8) y
Cl3 Zn . 2.2396(8) y
Cl4 Zn . 2.2786(8) y
N1 C1 . 1.351(4) y
N1 C5 . 1.359(4) y
N1 H1 . 0.8600 ?
N2 C1 . 1.326(4) y
N2 H21 . 0.8600 ?
N2 H22 . 0.8600 ?
C1 C2 . 1.403(4) y
C2 C3 . 1.347(4) y
C2 H2 . 0.9300 ?
C3 C4 . 1.387(4) y
C3 H3A . 0.9300 ?
C4 C5 . 1.357(4) y
C4 H4 . 0.9300 ?
C5 C6 . 1.496(4) y
C6 H6A . 0.9600 ?
C6 H6B . 0.9600 ?
C6 H6C . 0.9600 ?
N3 C7 . 1.350(4) y
N3 C11 . 1.365(4) y
N3 H3 . 0.8600 ?
N4 C7 . 1.329(4) y
N4 H41 . 0.8600 ?
N4 H42 . 0.8600 ?
C7 C8 . 1.394(4) y
C8 C9 . 1.354(5) y
C8 H8 . 0.9300 ?
C9 C10 . 1.389(5) y
C9 H9 . 0.9300 ?
C10 C11 . 1.348(4) y
C10 H10 . 0.9300 ?
C11 C12 . 1.495(4) y
C12 H12A . 0.9600 ?
C12 H12B . 0.9600 ?
C12 H12C . 0.9600 ?

loop_
_geom_hbond_atom_site_label_D
_geom_hbond_atom_site_label_H
_geom_hbond_atom_site_label_A
_geom_hbond_site_symmetry_A
_geom_hbond_distance_DH
_geom_hbond_distance_HA
_geom_hbond_distance_DA
_geom_hbond_angle_DHA
N1 H1 Cl2 . 0.86 2.31 3.155(2) 167
N2 H21 Cl2 . 0.86 2.83 3.555(3) 143
N2 H22 Cl1 1_565 0.86 2.51 3.331(3) 160
N3 H3 Cl4 . 0.86 2.38 3.218(2) 164
N4 H41 Cl4 . 0.86 2.69 3.448(3) 148
N4 H42 Cl3 1_455 0.86 2.54 3.378(3) 165
N4 H42 Cl2 1_455 0.86 2.96 3.382(3) 112
C2 H2 Cl1 1_565 0.93 2.89 3.651(3) 140
C6 H6B Cl1 2_656 0.96 3.28 3.713(4) 110
C12 H12B Cl3 . 0.96 2.98 3.851(4) 151
C8 H8 Cl3 2_655 0.93 2.97 3.632(3) 129
